data_7012832
loop_
_publ_author_name
'Price, Daniel J.'
'Powell, Annie K.'
'Wood, Paul T.'

_publ_section_title
;
 A new series of layered transition metal oxalates: hydrothermal
 synthesis, structural and magnetic studies
;
_journal_issue 12
_journal_name_full 'Dalton Transactions'
_journal_page_first 2478
_journal_paper_doi 10.1039/b301658g
_journal_year 2003
_chemical_compound_source 'Hydrothermal synthesis'
_chemical_formula_moiety 'C12 H16 Ba4 Cl4 Co4 O32'
_chemical_formula_structural 'Ba2 Co2 Cl2 (C2O4)3(H2O)4'
_chemical_formula_sum 'C12 H16 Ba4 Cl4 Co4 O32'
_chemical_formula_weight 1599.13
_chemical_melting_point ?
_chemical_name_common 'Dibarium bischlorotrisoxalatodicobalt(ii) tetrahydrate'
_chemical_name_systematic
; 
Dibarium bischlorotrisoxalatodicobalt(II) tetrahydrate
;
_space_group_IT_number 15
_symmetry_cell_setting monoclinic
_symmetry_space_group_name_Hall '-C 2yc'
_symmetry_space_group_name_H-M 'C 1 2/c 1'
_atom_sites_solution_hydrogens difmap
_atom_sites_solution_primary direct
_atom_sites_solution_secondary difmap
_cell_angle_alpha 90.00
_cell_angle_beta 100.00(3)
_cell_angle_gamma 90.00
_cell_formula_units_Z 2
_cell_length_a 22.675(5)
_cell_length_b 8.230(2)
_cell_length_c 9.757(2)
_cell_measurement_reflns_used 60
_cell_measurement_temperature 293(2)
_cell_measurement_theta_max 28.28
_cell_measurement_theta_min 1.82
_cell_volume 1793.1(7)
_computing_cell_refinement ' DENZO and SCALEPACK from The HKL Programe suite'
_computing_data_collection 'MSC RaxisII control software'
_computing_data_reduction SHELX97-SHELXPRO
_computing_molecular_graphics SHELXTL+XP
_computing_publication_material SHELXTL+XCIF
_computing_structure_refinement 'SHELXL-93 (Sheldrick, 1993)'
_computing_structure_solution 'SHELXS-86 (Sheldrick, 1990)'
_diffrn_ambient_temperature 293(2)
_diffrn_measurement_device_type 'Rigaku R-axis IIc'
_diffrn_measurement_method 'image plate oscillation photographs'
_diffrn_radiation_monochromator graphite
_diffrn_radiation_source 'rotating anode'
_diffrn_radiation_type MoK\a
_diffrn_radiation_wavelength 0.71073
_diffrn_reflns_av_R_equivalents 0.0449
_diffrn_reflns_av_sigmaI/netI 0.0392
_diffrn_reflns_limit_h_max 30
_diffrn_reflns_limit_h_min -29
_diffrn_reflns_limit_k_max 10
_diffrn_reflns_limit_k_min -10
_diffrn_reflns_limit_l_max 12
_diffrn_reflns_limit_l_min -12
_diffrn_reflns_number 7235
_diffrn_reflns_theta_max 28.31
_diffrn_reflns_theta_min 1.82
_diffrn_standards_number 0
_exptl_absorpt_coefficient_mu 6.529
_exptl_absorpt_correction_type none
_exptl_crystal_colour purple
_exptl_crystal_density_diffrn 2.962
_exptl_crystal_density_meas ?
_exptl_crystal_description plate
_exptl_crystal_F_000 1488
_exptl_crystal_size_max 0.126
_exptl_crystal_size_mid 0.084
_exptl_crystal_size_min 0.015
_refine_diff_density_max 1.264
_refine_diff_density_min -1.067
_refine_diff_density_rms 0.172
_refine_ls_extinction_coef 0.00156(15)
_refine_ls_extinction_expression Fc^*^=kFc[1+0.001xFc^2^\l^3^/sin(2\q)]^-1/4^
_refine_ls_extinction_method SHELXL
_refine_ls_goodness_of_fit_all 0.989
_refine_ls_goodness_of_fit_ref 1.049
_refine_ls_hydrogen_treatment refall
_refine_ls_matrix_type full
_refine_ls_number_parameters 142
_refine_ls_number_reflns 2195
_refine_ls_number_restraints 0
_refine_ls_restrained_S_all 0.989
_refine_ls_restrained_S_obs 1.049
_refine_ls_R_factor_all 0.0377
_refine_ls_R_factor_gt 0.0305
_refine_ls_shift/su_max 0.001
_refine_ls_shift/su_mean 0.000
_refine_ls_structure_factor_coef Fsqd
_refine_ls_weighting_details 'w=1/[\s^2^(Fo^2^)+(0.0523P)^2^+0.0000P] where P=(Fo^2^+2Fc^2^)/3'
_refine_ls_weighting_scheme calc
_refine_ls_wR_factor_all 0.0784
_refine_ls_wR_factor_ref 0.0760
_reflns_number_gt 1853
_reflns_number_total 2195
_reflns_threshold_expression >2sigma(I)
_cod_data_source_file b301658g.txt
_cod_data_source_block 3
_cod_depositor_comments
;
The following automatic conversions were performed:
'_symmetry_cell_setting' value 'Monoclinic' changed to 'monoclinic'
according to '/home/adriana/struct/CIF-dictionaries/cif_core.dic'
dictionary named 'cif_core.dic' version 2.4.1 from 2010-06-29.

Automatic conversion script
Id: cif_fix_enum 1555 2011-01-17 13:19:09Z saulius 

The following automatic conversions were performed:

'_chemical_melting_point' value 'N/A' was changed to '?' - the value
is undefined or not given.

Automatic conversion script
Id: cif_fix_values 1569 2011-02-09 13:29:24Z adriana 

The following automatic conversions were performed:

'_refine_ls_weighting_scheme' value 'calc
w=1/[\s^2^(Fo^2^)+(0.0523P)^2^+0.0000P] where P=(Fo^2^+2Fc^2^)/3' was
changed to 'calc'. New tag '_refine_ls_weighting_details' was
created. The value of the new tag was set to
'w=1/[\s^2^(Fo^2^)+(0.0523P)^2^+0.0000P] where P=(Fo^2^+2Fc^2^)/3'.

Automatic conversion script
Id: cif_fix_values 3143 2015-03-26 13:38:13Z robertas 
;
_cod_original_cell_volume 1793.1(6)
_cod_original_sg_symbol_H-M C2/c
_cod_database_code 7012832
_diffrn_detector_crystal_distance '70 mm'
_diffrn_measurement_oscillation_angle 5
_diffrn_measurement_frames_number 45

loop_
_symmetry_equiv_pos_as_xyz
'x, y, z'
'-x, y, -z+1/2'
'x+1/2, y+1/2, z'
'-x+1/2, y+1/2, -z+1/2'
'-x, -y, -z'
'x, -y, z-1/2'
'-x+1/2, -y+1/2, -z'
'x+1/2, -y+1/2, z-1/2'

loop_
_atom_site_aniso_label
_atom_site_aniso_U_11
_atom_site_aniso_U_22
_atom_site_aniso_U_33
_atom_site_aniso_U_23
_atom_site_aniso_U_13
_atom_site_aniso_U_12
Ba1 0.0261(2) 0.0238(2) 0.0206(2) -0.00046(8) 0.00517(10) -0.00060(9)
Co1 0.0268(3) 0.0240(3) 0.0180(3) 0.0001(2) 0.0039(2) 0.0010(2)
Cl1 0.0284(5) 0.0339(5) 0.0261(5) -0.0008(4) 0.0035(4) -0.0014(4)
O1 0.048(2) 0.0210(14) 0.020(2) 0.0013(10) 0.0067(13) -0.0016(13)
O2 0.054(2) 0.0248(14) 0.024(2) -0.0043(12) 0.0078(15) -0.0036(14)
O3 0.037(2) 0.0243(14) 0.0189(14) 0.0012(11) 0.0066(12) -0.0017(12)
O4 0.0343(15) 0.0216(13) 0.0184(14) -0.0006(10) 0.0030(12) 0.0035(12)
O5 0.0256(15) 0.040(2) 0.023(2) 0.0079(12) 0.0063(12) 0.0057(13)
O6 0.026(2) 0.045(2) 0.036(2) 0.0159(15) 0.0076(14) 0.0059(14)
C1 0.031(2) 0.021(2) 0.025(2) 0.0016(15) 0.010(2) -0.001(2)
C2 0.025(2) 0.024(2) 0.017(2) 0.0022(14) 0.0033(15) 0.001(2)
C3 0.025(2) 0.027(2) 0.022(2) 0.001(2) 0.004(2) 0.000(2)
O7 0.033(2) 0.031(2) 0.036(3) 0.000 0.009(2) 0.000
O8 0.030(2) 0.029(2) 0.041(3) 0.000 0.005(2) 0.000
O9 0.033(7) 0.057(12) 0.029(6) -0.012(7) -0.003(5) -0.011(6)
O10 0.033(7) 0.057(12) 0.029(6) -0.012(7) -0.003(5) -0.011(6)

loop_
_atom_site_label
_atom_site_type_symbol
_atom_site_fract_x
_atom_site_fract_y
_atom_site_fract_z
_atom_site_U_iso_or_equiv
_atom_site_thermal_displace_type
_atom_site_occupancy
_atom_site_calc_flag
_atom_site_refinement_flags
_atom_site_disorder_group
Ba1 Ba 0.105139(11) 0.18198(3) 0.25112(2) 0.02334(11) Uani 1 d . .
Co1 Co 0.13500(3) 0.35627(6) -0.11155(6) 0.02292(15) Uani 1 d . .
Cl1 Cl 0.03749(5) 0.29620(13) -0.05218(11) 0.0296(2) Uani 1 d . .
O1 O 0.1275(2) 0.1574(3) -0.2448(3) 0.0296(7) Uani 1 d . .
O2 O 0.1059(2) 0.0941(4) -0.4695(3) 0.0339(7) Uani 1 d . .
O3 O 0.13013(13) 0.4128(3) -0.5284(3) 0.0264(6) Uani 1 d . .
O4 O 0.12028(14) 0.4744(3) -0.3084(3) 0.0249(6) Uani 1 d . .
O5 O 0.18269(13) 0.2328(4) 0.0641(3) 0.0295(6) Uani 1 d . .
O6 O 0.27205(14) 0.1159(4) 0.1378(3) 0.0352(7) Uani 1 d . .
C1 C 0.1181(2) 0.1930(5) -0.3733(5) 0.0250(8) Uani 1 d . .
C2 C 0.1230(2) 0.3767(5) -0.4060(4) 0.0223(8) Uani 1 d . .
C3 C 0.2369(2) 0.2062(5) 0.0585(4) 0.0248(8) Uani 1 d . .
O7 O 0.0000 0.3789(6) 0.2500 0.0330(10) Uani 1 d S .
H7 H 0.0001(31) 0.4338(69) 0.3102(61) 0.049(19) Uiso 1 d . .
O8 O 0.0000 0.0005(6) 0.2500 0.0337(10) Uani 1 d S .
H8 H -0.0117(28) -0.0499(70) 0.1769(59) 0.046(17) Uiso 1 d . .
O9 O 0.2286(14) 0.1541(32) 0.3920(35) 0.041(3) Uani 0.50 d P 1
O10 O 0.2209(14) 0.1119(32) 0.3767(35) 0.041(3) Uani 0.50 d P 1

loop_
_atom_type_symbol
_atom_type_description
_atom_type_scat_dispersion_real
_atom_type_scat_dispersion_imag
_atom_type_scat_source
C C 0.0033 0.0016 'International Tables Vol C Tables 4.2.6.8 and 6.1.1.4'
H H 0.0000 0.0000 'International Tables Vol C Tables 4.2.6.8 and 6.1.1.4'
O O 0.0106 0.0060 'International Tables Vol C Tables 4.2.6.8 and 6.1.1.4'
Cl Cl 0.1484 0.1585 'International Tables Vol C Tables 4.2.6.8 and 6.1.1.4'
Co Co 0.3494 0.9721 'International Tables Vol C Tables 4.2.6.8 and 6.1.1.4'
Ba Ba -0.3244 2.2819 'International Tables Vol C Tables 4.2.6.8 and 6.1.1.4'

loop_
_geom_angle_atom_site_label_1
_geom_angle_atom_site_label_2
_geom_angle_atom_site_label_3
_geom_angle
_geom_angle_site_symmetry_1
_geom_angle_site_symmetry_3
_geom_angle_publ_flag
O10 Ba1 O5 70.2(8) . . ?
O10 Ba1 O8 129.2(6) . . ?
O5 Ba1 O8 135.29(8) . . ?
O10 Ba1 O2 70.8(8) . 1_556 ?
O5 Ba1 O2 140.95(10) . 1_556 ?
O8 Ba1 O2 74.33(8) . 1_556 ?
O10 Ba1 O1 68.5(4) . 6_556 ?
O5 Ba1 O1 91.47(10) . 6_556 ?
O8 Ba1 O1 68.06(11) . 6_556 ?
O2 Ba1 O1 76.28(9) 1_556 6_556 ?
O10 Ba1 O3 75.8(5) . 1_556 ?
O5 Ba1 O3 109.26(9) . 1_556 ?
O8 Ba1 O3 114.46(8) . 1_556 ?
O2 Ba1 O3 58.27(8) 1_556 1_556 ?
O1 Ba1 O3 129.29(9) 6_556 1_556 ?
O10 Ba1 O7 147.4(5) . . ?
O5 Ba1 O7 122.05(8) . . ?
O8 Ba1 O7 66.31(12) . . ?
O2 Ba1 O7 90.79(8) 1_556 . ?
O1 Ba1 O7 134.37(12) 6_556 . ?
O3 Ba1 O7 71.59(8) 1_556 . ?
O10 Ba1 O9 7.6(9) . . ?
O5 Ba1 O9 69.8(7) . . ?
O8 Ba1 O9 134.9(6) . . ?
O2 Ba1 O9 71.3(7) 1_556 . ?
O1 Ba1 O9 76.1(5) 6_556 . ?
O3 Ba1 O9 69.3(5) 1_556 . ?
O7 Ba1 O9 140.8(5) . . ?
O10 Ba1 O4 98.9(5) . 6_566 ?
O5 Ba1 O4 67.28(9) . 6_566 ?
O8 Ba1 O4 130.00(10) . 6_566 ?
O2 Ba1 O4 117.37(8) 1_556 6_566 ?
O1 Ba1 O4 158.35(9) 6_556 6_566 ?
O3 Ba1 O4 59.33(8) 1_556 6_566 ?
O7 Ba1 O4 65.17(10) . 6_566 ?
O9 Ba1 O4 91.9(6) . 6_566 ?
O10 Ba1 O2 92.0(5) . 6_556 ?
O5 Ba1 O2 65.05(9) . 6_556 ?
O8 Ba1 O2 73.59(9) . 6_556 ?
O2 Ba1 O2 118.61(4) 1_556 6_556 ?
O1 Ba1 O2 43.39(8) 6_556 6_556 ?
O3 Ba1 O2 167.84(9) 1_556 6_556 ?
O7 Ba1 O2 120.56(9) . 6_556 ?
O9 Ba1 O2 98.5(5) . 6_556 ?
O4 Ba1 O2 123.47(8) 6_566 6_556 ?
O10 Ba1 Cl1 137.1(8) . . ?
O5 Ba1 Cl1 66.92(7) . . ?
O8 Ba1 Cl1 83.31(5) . . ?
O2 Ba1 Cl1 152.10(8) 1_556 . ?
O1 Ba1 Cl1 110.79(7) 6_556 . ?
O3 Ba1 Cl1 119.88(6) 1_556 . ?
O7 Ba1 Cl1 64.63(3) . . ?
O9 Ba1 Cl1 136.2(7) . . ?
O4 Ba1 Cl1 65.74(6) 6_566 . ?
O2 Ba1 Cl1 68.87(6) 6_556 . ?
O10 Ba1 C1 80.3(4) . 6_556 ?
O5 Ba1 C1 78.17(10) . 6_556 ?
O8 Ba1 C1 68.70(11) . 6_556 ?
O2 Ba1 C1 97.36(9) 1_556 6_556 ?
O1 Ba1 C1 21.73(10) 6_556 6_556 ?
O3 Ba1 C1 150.34(10) 1_556 6_556 ?
O7 Ba1 C1 129.93(11) . 6_556 ?
O9 Ba1 C1 87.7(5) . 6_556 ?
O4 Ba1 C1 143.15(9) 6_566 6_556 ?
O2 Ba1 C1 21.68(9) 6_556 6_556 ?
Cl1 Ba1 C1 89.64(8) . 6_556 ?
O3 Co1 O1 163.88(12) 6_566 . ?
O3 Co1 O5 100.20(13) 6_566 . ?
O1 Co1 O5 95.91(13) . . ?
O3 Co1 O4 85.63(11) 6_566 . ?
O1 Co1 O4 79.18(11) . . ?
O5 Co1 O4 157.99(12) . . ?
O3 Co1 O6 93.90(13) 6_566 7 ?
O1 Co1 O6 89.14(14) . 7 ?
O5 Co1 O6 77.14(11) . 7 ?
O4 Co1 O6 81.32(12) . 7 ?
O3 Co1 Cl1 88.89(9) 6_566 . ?
O1 Co1 Cl1 90.56(11) . . ?
O5 Co1 Cl1 93.86(9) . . ?
O4 Co1 Cl1 107.54(9) . . ?
O6 Co1 Cl1 170.91(9) 7 . ?
Co1 Cl1 Ba1 88.31(4) . . ?
C1 O1 Co1 114.7(3) . . ?
C1 O1 Ba1 102.4(2) . 6 ?
Co1 O1 Ba1 141.16(14) . 6 ?
C1 O2 Ba1 121.9(3) . 1_554 ?
C1 O2 Ba1 89.0(2) . 6 ?
Ba1 O2 Ba1 148.35(11) 1_554 6 ?
C2 O3 Co1 127.3(3) . 6_565 ?
C2 O3 Ba1 120.9(2) . 1_554 ?
Co1 O3 Ba1 109.38(11) 6_565 1_554 ?
C2 O4 Co1 111.8(2) . . ?
C2 O4 Ba1 142.5(2) . 6_565 ?
Co1 O4 Ba1 105.59(10) . 6_565 ?
C3 O5 Co1 114.4(3) . . ?
C3 O5 Ba1 137.4(3) . . ?
Co1 O5 Ba1 108.12(11) . . ?
C3 O6 Co1 112.9(3) . 7 ?
O2 C1 O1 125.1(4) . . ?
O2 C1 C2 119.9(4) . . ?
O1 C1 C2 115.0(3) . . ?
O2 C1 Ba1 69.3(2) . 6 ?
O1 C1 Ba1 55.9(2) . 6 ?
C2 C1 Ba1 170.3(3) . 6 ?
O4 C2 O3 126.5(4) . . ?
O4 C2 C1 116.9(3) . . ?
O3 C2 C1 116.6(3) . . ?
O6 C3 O5 126.7(4) . . ?
O6 C3 C3 116.4(4) . 7 ?
O5 C3 C3 116.9(5) . 7 ?
Ba1 O7 Ba1 111.6(2) . 2 ?
Ba1 O8 Ba1 115.8(2) . 2 ?

loop_
_geom_bond_atom_site_label_1
_geom_bond_atom_site_label_2
_geom_bond_distance
_geom_bond_site_symmetry_2
_geom_bond_publ_flag
Ba1 O10 2.76(3) . ?
Ba1 O5 2.777(3) . ?
Ba1 O8 2.812(3) . ?
Ba1 O2 2.818(3) 1_556 ?
Ba1 O1 2.838(3) 6_556 ?
Ba1 O3 2.852(3) 1_556 ?
Ba1 O7 2.881(3) . ?
Ba1 O9 2.90(3) . ?
Ba1 O4 2.919(3) 6_566 ?
Ba1 O2 3.132(3) 6_556 ?
Ba1 Cl1 3.2277(14) . ?
Ba1 C1 3.348(4) 6_556 ?
Co1 O3 2.077(3) 6_566 ?
Co1 O1 2.079(3) . ?
Co1 O5 2.120(3) . ?
Co1 O4 2.126(3) . ?
Co1 O6 2.179(3) 7 ?
Co1 Cl1 2.4318(13) . ?
O1 C1 1.269(5) . ?
O1 Ba1 2.838(3) 6 ?
O2 C1 1.237(5) . ?
O2 Ba1 2.817(3) 1_554 ?
O2 Ba1 3.132(3) 6 ?
O3 C2 1.268(5) . ?
O3 Co1 2.077(3) 6_565 ?
O3 Ba1 2.852(3) 1_554 ?
O4 C2 1.256(5) . ?
O4 Ba1 2.919(3) 6_565 ?
O5 C3 1.259(5) . ?
O6 C3 1.254(5) . ?
O6 Co1 2.179(3) 7 ?
C1 C2 1.553(5) . ?
C1 Ba1 3.347(4) 6 ?
C3 C3 1.553(8) 7 ?
O7 Ba1 2.881(3) 2 ?
O8 Ba1 2.812(3) 2 ?
